data_7054145
loop_
_publ_author_name
'Galbraith, Ewan'
'Kelly, Andrew M.'
'Fossey, John S.'
'Kociok-K\"ohn, Gabriele'
'Davidson, Matthew G.'
'Bull, Steven D.'
'James, Tony D.'

_publ_section_title
;
 Dynamic covalent self-assembled macrocycles prepared from
 2-formyl-aryl-boronic acids and 1,2-amino alcohols
;
_journal_issue 1
_journal_name_full 'New Journal of Chemistry'
_journal_page_first 181
_journal_paper_doi 10.1039/b815138e
_journal_volume 33
_journal_year 2009
_chemical_absolute_configuration syn
_chemical_formula_moiety 'C33 H30 B N O3'
_chemical_formula_sum 'C33 H30 B N O3'
_chemical_formula_weight 499.39
_chemical_name_systematic
;
?
;
_space_group_IT_number 4
_symmetry_cell_setting monoclinic
_symmetry_space_group_name_Hall 'P 2yb'
_symmetry_space_group_name_H-M 'P 1 21 1'
_atom_sites_solution_hydrogens geom
_atom_sites_solution_primary direct
_atom_sites_solution_secondary difmap
_audit_creation_method SHELXL-97
_cell_angle_alpha 90.00
_cell_angle_beta 94.8390(10)
_cell_angle_gamma 90.00
_cell_formula_units_Z 2
_cell_length_a 8.1770(2)
_cell_length_b 14.8410(5)
_cell_length_c 10.5950(3)
_cell_measurement_reflns_used 12737
_cell_measurement_temperature 150(2)
_cell_measurement_theta_max 27.485
_cell_measurement_theta_min 2.910
_cell_volume 1281.17(6)
_computing_cell_refinement 'HKL Scalepack (Otwinski & Minor, 1997)'
_computing_data_collection 'Collect (Nonius BV, 1997-2000)'
_computing_data_reduction
;
DENZO-SCALEPACK Z. Otwinowski and W. Minor, "
Processing of X-ray Diffraction Data Collected in Oscillation Mode ",
Methods in Enzymology, Volume 276: Macromolecular Crystallography,
part A, p.307-326, 1997,C.W. Carter, Jr. & R. M. Sweet, Eds., Academic Press.
;
_computing_molecular_graphics 'ORTEP3 for Windows - Farrugia, L. J. J. Appl. Crystallogr. 1997, 30, 565'
_computing_publication_material
;
'WinGX publication routines, Farrugia,
L. J., J. Appl. Crystallogr., 1999, 32, 837-838
;
_computing_structure_refinement
;
SHELXL97 -Program for Crystal Structure Analysis (Release 97-2).
Sheldrick, G.M., Instit\"ut f\"ur Anorganische Chemie der Universit\"at,
Tammanstrasse 4, D-3400 G\"ottingen, Germany, 1998
;
_computing_structure_solution
;
SIR97- Altomare A., Burla M.C., Camalli M., Cascarano G.L., Giacovazzo C. ,
Guagliardi A., Moliterni A.G.G., Polidori G.,Spagna R.
(1999) J. Appl. Cryst. 32, 115-119
;
_diffrn_ambient_temperature 150(2)
_diffrn_measured_fraction_theta_full 0.977
_diffrn_measured_fraction_theta_max 0.977
_diffrn_measurement_device_type 'Nonius Kappa CCD'
_diffrn_measurement_method '148 2.0 degree images with \w scans'
_diffrn_radiation_monochromator graphite
_diffrn_radiation_source 'fine-focus sealed tube'
_diffrn_radiation_type MoK\a
_diffrn_radiation_wavelength 0.71073
_diffrn_reflns_av_R_equivalents 0.0875
_diffrn_reflns_av_sigmaI/netI 0.0853
_diffrn_reflns_limit_h_max 10
_diffrn_reflns_limit_h_min -10
_diffrn_reflns_limit_k_max 18
_diffrn_reflns_limit_k_min -19
_diffrn_reflns_limit_l_max 13
_diffrn_reflns_limit_l_min -13
_diffrn_reflns_number 15517
_diffrn_reflns_theta_full 27.51
_diffrn_reflns_theta_max 27.51
_diffrn_reflns_theta_min 6.27
_diffrn_standards_decay_% 0
_diffrn_standards_number 0
_exptl_absorpt_coefficient_mu 0.081
_exptl_absorpt_correction_T_max 0.9799
_exptl_absorpt_correction_T_min 0.9720
_exptl_absorpt_correction_type multi-scan
_exptl_absorpt_process_details
;
multi-scan from symmetry-related measurements
Sortav (Blessing 1995)
;
_exptl_crystal_colour colourless
_exptl_crystal_density_diffrn 1.295
_exptl_crystal_density_method 'not measured'
_exptl_crystal_description block
_exptl_crystal_F_000 528
_exptl_crystal_size_max 0.35
_exptl_crystal_size_mid 0.35
_exptl_crystal_size_min 0.25
_refine_diff_density_max 0.230
_refine_diff_density_min -0.232
_refine_diff_density_rms 0.049
_refine_ls_abs_structure_details 'Flack H D (1983), Acta Cryst. A39, 876-881'
_refine_ls_abs_structure_Flack -0.3(11)
_refine_ls_extinction_method none
_refine_ls_goodness_of_fit_ref 1.031
_refine_ls_hydrogen_treatment mixed
_refine_ls_matrix_type full
_refine_ls_number_parameters 347
_refine_ls_number_reflns 5671
_refine_ls_number_restraints 1
_refine_ls_restrained_S_all 1.031
_refine_ls_R_factor_all 0.0681
_refine_ls_R_factor_gt 0.0514
_refine_ls_shift/su_max 0.000
_refine_ls_shift/su_mean 0.000
_refine_ls_structure_factor_coef Fsqd
_refine_ls_weighting_details 'calc w=1/[\s^2^(Fo^2^)+(0.0765P)^2^+0.0329P] where P=(Fo^2^+2Fc^2^)/3'
_refine_ls_weighting_scheme calc
_refine_ls_wR_factor_gt 0.1221
_refine_ls_wR_factor_ref 0.1329
_reflns_number_gt 4650
_reflns_number_total 5671
_reflns_threshold_expression >2sigma(I)
_cod_data_source_file b815138e.txt
_cod_data_source_block h06tdj1
_cod_original_sg_symbol_H-M 'P 21'
_cod_database_code 7054145

loop_
_symmetry_equiv_pos_as_xyz
'x, y, z'
'-x, y+1/2, -z'

loop_
_atom_site_label
_atom_site_type_symbol
_atom_site_fract_x
_atom_site_fract_y
_atom_site_fract_z
_atom_site_U_iso_or_equiv
_atom_site_adp_type
_atom_site_occupancy
_atom_site_symmetry_multiplicity
_atom_site_calc_flag
_atom_site_refinement_flags
B B 0.4797(3) 0.10323(17) 0.7371(2) 0.0275(5) Uani 1 1 d .
N N 0.2785(2) 0.08864(13) 0.74260(17) 0.0277(4) Uani 1 1 d .
O1 O 0.55508(18) 0.14995(11) 0.84713(13) 0.0289(3) Uani 1 1 d .
O2 O 0.48509(16) 0.15519(10) 0.61932(13) 0.0279(3) Uani 1 1 d .
O3 O 0.10583(19) -0.03638(12) 0.73352(16) 0.0372(4) Uani 1 1 d .
C1 C 0.5442(2) 0.24211(15) 0.85298(19) 0.0269(4) Uani 1 1 d .
C2 C 0.4685(3) 0.27869(17) 0.9566(2) 0.0318(5) Uani 1 1 d .
H2 H 0.4310 0.2396 1.0191 0.038 Uiso 1 1 calc R
C3 C 0.4490(3) 0.36895(17) 0.9678(2) 0.0329(5) Uani 1 1 d .
H3 H 0.3996 0.3927 1.0386 0.039 Uiso 1 1 calc R
C4 C 0.5018(3) 0.42820(16) 0.8746(2) 0.0292(4) Uani 1 1 d .
C5 C 0.4691(3) 0.52196(17) 0.8785(2) 0.0345(5) Uani 1 1 d .
H5 H 0.4164 0.5462 0.9475 0.041 Uiso 1 1 calc R
C6 C 0.5125(3) 0.57802(17) 0.7846(2) 0.0364(5) Uani 1 1 d .
H6 H 0.4896 0.6407 0.7886 0.044 Uiso 1 1 calc R
C7 C 0.5911(3) 0.54293(16) 0.6818(2) 0.0343(5) Uani 1 1 d .
H7 H 0.6210 0.5820 0.6166 0.041 Uiso 1 1 calc R
C8 C 0.6245(3) 0.45255(16) 0.6756(2) 0.0299(4) Uani 1 1 d .
H8 H 0.6769 0.4299 0.6055 0.036 Uiso 1 1 calc R
C9 C 0.5823(2) 0.39197(15) 0.77181(19) 0.0264(4) Uani 1 1 d .
C10 C 0.6115(2) 0.29748(15) 0.76542(19) 0.0253(4) Uani 1 1 d .
C11 C 0.7089(2) 0.25496(15) 0.66807(18) 0.0256(4) Uani 1 1 d .
C12 C 0.8740(3) 0.28154(15) 0.6498(2) 0.0283(4) Uani 1 1 d .
C13 C 0.9574(3) 0.35152(16) 0.7204(2) 0.0318(5) Uani 1 1 d .
H13 H 0.9027 0.3830 0.7826 0.038 Uiso 1 1 calc R
C14 C 1.1161(3) 0.37442(18) 0.7003(2) 0.0362(5) Uani 1 1 d .
H14 H 1.1696 0.4213 0.7488 0.043 Uiso 1 1 calc R
C15 C 1.2004(3) 0.3290(2) 0.6081(2) 0.0385(5) Uani 1 1 d .
H15 H 1.3087 0.3464 0.5928 0.046 Uiso 1 1 calc R
C16 C 1.1248(3) 0.26000(19) 0.5415(2) 0.0353(5) Uani 1 1 d .
H16 H 1.1831 0.2280 0.4819 0.042 Uiso 1 1 calc R
C17 C 0.9611(2) 0.23491(16) 0.55924(19) 0.0287(4) Uani 1 1 d .
C18 C 0.8838(3) 0.16090(17) 0.4914(2) 0.0327(5) Uani 1 1 d .
H18 H 0.9414 0.1294 0.4309 0.039 Uiso 1 1 calc R
C19 C 0.7291(3) 0.13504(16) 0.5124(2) 0.0302(4) Uani 1 1 d .
H19 H 0.6799 0.0851 0.4678 0.036 Uiso 1 1 calc R
C20 C 0.6413(2) 0.18236(14) 0.60055(19) 0.0260(4) Uani 1 1 d .
C21 C 0.5313(2) 0.00082(16) 0.72471(19) 0.0285(4) Uani 1 1 d .
C22 C 0.6860(3) -0.04001(17) 0.7341(2) 0.0319(5) Uani 1 1 d .
H22 H 0.7811 -0.0055 0.7593 0.038 Uiso 1 1 calc R
C23 C 0.7006(3) -0.13115(18) 0.7064(2) 0.0368(5) Uani 1 1 d .
H23 H 0.8057 -0.1588 0.7133 0.044 Uiso 1 1 calc R
C24 C 0.5620(3) -0.18190(18) 0.6687(2) 0.0397(5) Uani 1 1 d .
H24 H 0.5735 -0.2440 0.6496 0.048 Uiso 1 1 calc R
C25 C 0.4074(3) -0.14315(17) 0.6587(2) 0.0365(5) Uani 1 1 d .
H25 H 0.3126 -0.1779 0.6336 0.044 Uiso 1 1 calc R
C26 C 0.3951(3) -0.05189(16) 0.6864(2) 0.0302(5) Uani 1 1 d .
C27 C 0.2371(3) 0.00083(16) 0.6732(2) 0.0311(5) Uani 1 1 d .
H27 H 0.2031 0.0128 0.5818 0.037 Uiso 1 1 calc R
C28 C 0.1474(3) -0.02072(17) 0.8653(2) 0.0350(5) Uani 1 1 d .
H28A H 0.2309 -0.0645 0.8998 0.042 Uiso 1 1 calc R
H28B H 0.0491 -0.0260 0.9134 0.042 Uiso 1 1 calc R
C29 C 0.2162(3) 0.07613(16) 0.8731(2) 0.0289(4) Uani 1 1 d .
H29 H 0.3109 0.0788 0.9393 0.035 Uiso 1 1 calc R
C30 C 0.0921(3) 0.14911(17) 0.8991(2) 0.0325(5) Uani 1 1 d .
H30A H -0.0152 0.1328 0.8547 0.039 Uiso 1 1 calc R
H30B H 0.1276 0.2065 0.8624 0.039 Uiso 1 1 calc R
C31 C 0.0683(3) 0.16460(19) 1.0397(2) 0.0370(5) Uani 1 1 d .
H31 H 0.1777 0.1814 1.0824 0.044 Uiso 1 1 calc R
C32 C 0.0101(4) 0.0813(3) 1.1070(3) 0.0579(8) Uani 1 1 d .
H32A H 0.0863 0.0314 1.0965 0.087 Uiso 1 1 calc R
H32B H -0.0997 0.0645 1.0704 0.087 Uiso 1 1 calc R
H32C H 0.0063 0.0944 1.1974 0.087 Uiso 1 1 calc R
C33 C -0.0452(4) 0.2440(3) 1.0535(3) 0.0606(9) Uani 1 1 d .
H33A H -0.0042 0.2964 1.0094 0.091 Uiso 1 1 calc R
H33B H -0.0493 0.2583 1.1435 0.091 Uiso 1 1 calc R
H33C H -0.1557 0.2288 1.0165 0.091 Uiso 1 1 calc R
H H 0.217(3) 0.133(2) 0.707(3) 0.035(7) Uiso 1 1 d .

loop_
_atom_site_aniso_label
_atom_site_aniso_U_11
_atom_site_aniso_U_22
_atom_site_aniso_U_33
_atom_site_aniso_U_23
_atom_site_aniso_U_13
_atom_site_aniso_U_12
B 0.0279(11) 0.0260(13) 0.0290(11) 0.0025(9) 0.0039(8) -0.0025(9)
N 0.0279(9) 0.0257(10) 0.0295(9) 0.0027(7) 0.0031(7) 0.0002(7)
O1 0.0339(7) 0.0240(8) 0.0288(7) 0.0016(6) 0.0020(5) -0.0036(6)
O2 0.0291(7) 0.0267(8) 0.0280(7) 0.0024(6) 0.0033(5) -0.0028(6)
O3 0.0318(8) 0.0344(10) 0.0461(9) -0.0020(7) 0.0072(6) -0.0071(6)
C1 0.0290(10) 0.0227(11) 0.0287(10) 0.0005(8) -0.0004(7) -0.0039(8)
C2 0.0334(11) 0.0345(13) 0.0280(10) 0.0007(8) 0.0052(8) -0.0063(9)
C3 0.0323(10) 0.0363(13) 0.0307(10) -0.0077(9) 0.0061(8) -0.0033(9)
C4 0.0270(10) 0.0305(12) 0.0298(10) -0.0062(8) 0.0013(8) -0.0020(8)
C5 0.0338(11) 0.0324(13) 0.0366(11) -0.0079(9) -0.0004(8) 0.0017(9)
C6 0.0421(12) 0.0238(12) 0.0420(12) -0.0027(9) -0.0036(9) 0.0031(9)
C7 0.0388(12) 0.0271(13) 0.0364(12) 0.0033(9) -0.0003(9) -0.0010(9)
C8 0.0297(10) 0.0295(12) 0.0302(10) -0.0005(8) 0.0014(8) 0.0004(8)
C9 0.0268(9) 0.0247(11) 0.0273(10) -0.0016(8) 0.0000(7) -0.0019(7)
C10 0.0255(10) 0.0255(11) 0.0247(9) -0.0008(7) 0.0012(7) -0.0015(7)
C11 0.0283(9) 0.0235(10) 0.0251(9) 0.0011(8) 0.0028(7) -0.0012(8)
C12 0.0308(10) 0.0269(11) 0.0271(10) 0.0050(8) 0.0021(8) 0.0013(8)
C13 0.0315(11) 0.0303(12) 0.0333(11) 0.0023(9) 0.0003(8) -0.0018(9)
C14 0.0313(11) 0.0356(14) 0.0409(12) 0.0010(10) -0.0026(9) -0.0068(9)
C15 0.0271(10) 0.0474(16) 0.0412(12) 0.0069(10) 0.0045(9) -0.0041(9)
C16 0.0311(11) 0.0400(14) 0.0357(11) 0.0061(10) 0.0085(8) 0.0022(9)
C17 0.0282(10) 0.0299(12) 0.0282(10) 0.0040(8) 0.0040(8) 0.0023(8)
C18 0.0349(11) 0.0348(13) 0.0291(10) 0.0001(9) 0.0075(8) 0.0034(9)
C19 0.0349(11) 0.0278(12) 0.0281(10) -0.0029(8) 0.0037(8) -0.0006(8)
C20 0.0288(9) 0.0237(11) 0.0260(9) 0.0027(8) 0.0044(7) 0.0010(8)
C21 0.0311(10) 0.0271(12) 0.0276(10) 0.0006(8) 0.0050(8) -0.0016(8)
C22 0.0304(10) 0.0337(12) 0.0320(10) 0.0018(9) 0.0048(8) 0.0026(9)
C23 0.0395(12) 0.0351(13) 0.0372(11) 0.0025(10) 0.0118(9) 0.0074(10)
C24 0.0531(14) 0.0279(13) 0.0404(12) -0.0017(9) 0.0164(10) 0.0033(10)
C25 0.0438(12) 0.0299(13) 0.0369(11) -0.0046(9) 0.0102(9) -0.0085(10)
C26 0.0322(10) 0.0293(12) 0.0298(10) -0.0005(8) 0.0064(8) -0.0028(8)
C27 0.0319(10) 0.0276(12) 0.0338(10) -0.0013(9) 0.0030(8) -0.0055(8)
C28 0.0335(11) 0.0307(13) 0.0418(12) 0.0048(9) 0.0081(9) -0.0007(9)
C29 0.0274(10) 0.0300(12) 0.0296(10) 0.0034(8) 0.0049(7) 0.0004(8)
C30 0.0317(11) 0.0302(12) 0.0356(11) 0.0026(9) 0.0040(8) 0.0038(9)
C31 0.0362(11) 0.0397(14) 0.0355(11) 0.0004(10) 0.0051(9) 0.0036(10)
C32 0.074(2) 0.057(2) 0.0457(15) 0.0025(13) 0.0230(13) -0.0123(15)
C33 0.0661(19) 0.070(2) 0.0468(16) -0.0108(15) 0.0098(13) 0.0259(17)

loop_
_atom_type_symbol
_atom_type_description
_atom_type_scat_dispersion_real
_atom_type_scat_dispersion_imag
_atom_type_scat_source
C C 0.0033 0.0016 'International Tables Vol C Tables 4.2.6.8 and 6.1.1.4'
H H 0.0000 0.0000 'International Tables Vol C Tables 4.2.6.8 and 6.1.1.4'
B B 0.0013 0.0007 'International Tables Vol C Tables 4.2.6.8 and 6.1.1.4'
N N 0.0061 0.0033 'International Tables Vol C Tables 4.2.6.8 and 6.1.1.4'
O O 0.0106 0.0060 'International Tables Vol C Tables 4.2.6.8 and 6.1.1.4'

loop_
_geom_angle_atom_site_label_1
_geom_angle_atom_site_label_2
_geom_angle_atom_site_label_3
_geom_angle
O1 B O2 112.99(18)
O1 B C21 115.30(18)
O2 B C21 113.87(18)
O1 B N 112.90(17)
O2 B N 101.44(16)
C21 B N 98.55(16)
C27 N C29 104.85(16)
C27 N B 105.97(16)
C29 N B 117.00(16)
C27 N H 109.8(19)
C29 N H 104.7(17)
B N H 114.1(18)
C1 O1 B 119.24(16)
C20 O2 B 111.88(15)
C27 O3 C28 104.63(17)
O1 C1 C10 121.94(18)
O1 C1 C2 116.89(19)
C10 C1 C2 121.1(2)
C3 C2 C1 120.6(2)
C3 C2 H2 119.7
C1 C2 H2 119.7
C2 C3 C4 120.6(2)
C2 C3 H3 119.7
C4 C3 H3 119.7
C3 C4 C5 121.3(2)
C3 C4 C9 119.1(2)
C5 C4 C9 119.5(2)
C6 C5 C4 121.0(2)
C6 C5 H5 119.5
C4 C5 H5 119.5
C5 C6 C7 120.0(2)
C5 C6 H6 120.0
C7 C6 H6 120.0
C8 C7 C6 120.3(2)
C8 C7 H7 119.9
C6 C7 H7 119.9
C7 C8 C9 121.5(2)
C7 C8 H8 119.3
C9 C8 H8 119.3
C8 C9 C4 117.7(2)
C8 C9 C10 122.37(19)
C4 C9 C10 119.87(19)
C1 C10 C9 118.24(18)
C1 C10 C11 118.41(19)
C9 C10 C11 123.34(18)
C20 C11 C12 118.93(19)
C20 C11 C10 118.24(18)
C12 C11 C10 122.62(18)
C13 C12 C17 117.73(18)
C13 C12 C11 123.04(19)
C17 C12 C11 119.21(19)
C14 C13 C12 121.1(2)
C14 C13 H13 119.4
C12 C13 H13 119.4
C13 C14 C15 120.7(2)
C13 C14 H14 119.6
C15 C14 H14 119.6
C16 C15 C14 119.4(2)
C16 C15 H15 120.3
C14 C15 H15 120.3
C15 C16 C17 121.4(2)
C15 C16 H16 119.3
C17 C16 H16 119.3
C16 C17 C12 119.6(2)
C16 C17 C18 121.2(2)
C12 C17 C18 119.17(18)
C19 C18 C17 120.84(19)
C19 C18 H18 119.6
C17 C18 H18 119.6
C18 C19 C20 120.0(2)
C18 C19 H19 120.0
C20 C19 H19 120.0
O2 C20 C11 119.42(18)
O2 C20 C19 118.81(19)
C11 C20 C19 121.77(19)
C26 C21 C22 118.2(2)
C26 C21 B 110.54(18)
C22 C21 B 130.9(2)
C23 C22 C21 120.0(2)
C23 C22 H22 120.0
C21 C22 H22 120.0
C24 C23 C22 120.3(2)
C24 C23 H23 119.9
C22 C23 H23 119.9
C25 C24 C23 120.9(2)
C25 C24 H24 119.5
C23 C24 H24 119.5
C24 C25 C26 118.0(2)
C24 C25 H25 121.0
C26 C25 H25 121.0
C25 C26 C21 122.6(2)
C25 C26 C27 124.2(2)
C21 C26 C27 113.2(2)
O3 C27 C26 115.8(2)
O3 C27 N 105.30(17)
C26 C27 N 104.23(17)
O3 C27 H27 110.4
C26 C27 H27 110.4
N C27 H27 110.4
O3 C28 C29 105.06(18)
O3 C28 H28A 110.7
C29 C28 H28A 110.7
O3 C28 H28B 110.7
C29 C28 H28B 110.7
H28A C28 H28B 108.8
N C29 C30 110.82(17)
N C29 C28 102.29(17)
C30 C29 C28 115.19(18)
N C29 H29 109.4
C30 C29 H29 109.4
C28 C29 H29 109.4
C29 C30 C31 114.96(18)
C29 C30 H30A 108.5
C31 C30 H30A 108.5
C29 C30 H30B 108.5
C31 C30 H30B 108.5
H30A C30 H30B 107.5
C33 C31 C32 111.6(2)
C33 C31 C30 109.8(2)
C32 C31 C30 113.7(2)
C33 C31 H31 107.1
C32 C31 H31 107.1
C30 C31 H31 107.1
C31 C32 H32A 109.5
C31 C32 H32B 109.5
H32A C32 H32B 109.5
C31 C32 H32C 109.5
H32A C32 H32C 109.5
H32B C32 H32C 109.5
C31 C33 H33A 109.5
C31 C33 H33B 109.5
H33A C33 H33B 109.5
C31 C33 H33C 109.5
H33A C33 H33C 109.5
H33B C33 H33C 109.5

loop_
_geom_bond_atom_site_label_1
_geom_bond_atom_site_label_2
_geom_bond_distance
B O1 1.448(3)
B O2 1.471(3)
B C21 1.586(3)
B N 1.665(3)
N C27 1.521(3)
N C29 1.525(3)
N H 0.90(3)
O1 C1 1.372(3)
O2 C20 1.370(2)
O3 C27 1.408(3)
O3 C28 1.428(3)
C1 C10 1.388(3)
C1 C2 1.413(3)
C2 C3 1.355(3)
C2 H2 0.9500
C3 C4 1.416(3)
C3 H3 0.9500
C4 C5 1.418(4)
C4 C9 1.425(3)
C5 C6 1.366(4)
C5 H5 0.9500
C6 C7 1.411(3)
C6 H6 0.9500
C7 C8 1.372(3)
C7 H7 0.9500
C8 C9 1.424(3)
C8 H8 0.9500
C9 C10 1.425(3)
C10 C11 1.495(3)
C11 C20 1.383(3)
C11 C12 1.435(3)
C12 C13 1.421(3)
C12 C17 1.422(3)
C13 C14 1.375(3)
C13 H13 0.9500
C14 C15 1.413(4)
C14 H14 0.9500
C15 C16 1.362(4)
C15 H15 0.9500
C16 C17 1.418(3)
C16 H16 0.9500
C17 C18 1.430(3)
C18 C19 1.358(3)
C18 H18 0.9500
C19 C20 1.412(3)
C19 H19 0.9500
C21 C26 1.393(3)
C21 C22 1.399(3)
C22 C23 1.391(4)
C22 H22 0.9500
C23 C24 1.391(4)
C23 H23 0.9500
C24 C25 1.384(4)
C24 H24 0.9500
C25 C26 1.391(3)
C25 H25 0.9500
C26 C27 1.507(3)
C27 H27 1.0000
C28 C29 1.543(3)
C28 H28A 0.9900
C28 H28B 0.9900
C29 C30 1.525(3)
C29 H29 1.0000
C30 C31 1.536(3)
C30 H30A 0.9900
C30 H30B 0.9900
C31 C33 1.515(4)
C31 C32 1.523(4)
C31 H31 1.0000
C32 H32A 0.9800
C32 H32B 0.9800
C32 H32C 0.9800
C33 H33A 0.9800
C33 H33B 0.9800
C33 H33C 0.9800
